data_4341999
loop_
_publ_author_name
'Kozhukh, Julia'
'Minier, Mikael A.'
'Lippard, Stephen J.'

_publ_section_title
;
 Synthesis and Characterization of Mononuclear, Pseudotetrahedral
 Cobalt(III) Compounds.
;
_journal_issue 2
_journal_name_full 'Inorganic chemistry'
_journal_page_first 418
_journal_page_last 424
_journal_paper_doi 10.1021/ic5009279
_journal_volume 54
_journal_year 2015
_chemical_formula_sum 'C24 H30 Cl4 Ga2 N4'
_chemical_formula_weight 655.76
_chemical_name_systematic
; 
 ? 
;
_space_group_IT_number 14
_symmetry_cell_setting monoclinic
_symmetry_space_group_name_Hall '-P 2ybc'
_symmetry_space_group_name_H-M 'P 1 21/c 1'
_atom_sites_solution_hydrogens geom
_atom_sites_solution_primary direct
_atom_sites_solution_secondary difmap
_audit_creation_method SHELXL-97
_cell_angle_alpha 90.00
_cell_angle_beta 109.8660(10)
_cell_angle_gamma 90.00
_cell_formula_units_Z 4
_cell_length_a 15.6905(10)
_cell_length_b 12.8780(8)
_cell_length_c 14.2525(9)
_cell_measurement_reflns_used 9791
_cell_measurement_temperature 100(2)
_cell_measurement_theta_max 26.80
_cell_measurement_theta_min 2.30
_cell_volume 2708.5(3)
_computing_cell_refinement 'Bruker SMART'
_computing_data_collection 'Bruker SMART'
_computing_data_reduction 'Bruker SAINT'
_computing_molecular_graphics 'Bruker SHELXTL'
_computing_publication_material 'Bruker SHELXTL'
_computing_structure_refinement 'SHELXL-97 (Sheldrick, 2008)'
_computing_structure_solution 'SHELXS-97 (Sheldrick, 2008)'
_diffrn_ambient_temperature 100(2)
_diffrn_measured_fraction_theta_full 0.999
_diffrn_measured_fraction_theta_max 0.999
_diffrn_measurement_device_type 'CCD area detector'
_diffrn_measurement_method 'phi and omega scans'
_diffrn_radiation_monochromator graphite
_diffrn_radiation_source 'fine-focus sealed tube'
_diffrn_radiation_type MoK\a
_diffrn_radiation_wavelength 0.71073
_diffrn_reflns_av_R_equivalents 0.0206
_diffrn_reflns_av_sigmaI/netI 0.0113
_diffrn_reflns_limit_h_max 19
_diffrn_reflns_limit_h_min -19
_diffrn_reflns_limit_k_max 16
_diffrn_reflns_limit_k_min -16
_diffrn_reflns_limit_l_max 18
_diffrn_reflns_limit_l_min -17
_diffrn_reflns_number 47316
_diffrn_reflns_theta_full 26.81
_diffrn_reflns_theta_max 26.81
_diffrn_reflns_theta_min 2.10
_exptl_absorpt_coefficient_mu 2.405
_exptl_absorpt_correction_T_max 0.6448
_exptl_absorpt_correction_T_min 0.4463
_exptl_absorpt_correction_type multi-scan
_exptl_absorpt_process_details 'Sheldrick, 2003'
_exptl_crystal_colour yellow
_exptl_crystal_density_diffrn 1.608
_exptl_crystal_density_meas ?
_exptl_crystal_density_method 'not measured'
_exptl_crystal_description block
_exptl_crystal_F_000 1328
_exptl_crystal_size_max 0.40
_exptl_crystal_size_mid 0.20
_exptl_crystal_size_min 0.20
_refine_diff_density_max 1.092
_refine_diff_density_min -0.810
_refine_diff_density_rms 0.086
_refine_ls_extinction_method none
_refine_ls_goodness_of_fit_ref 1.407
_refine_ls_hydrogen_treatment constr
_refine_ls_matrix_type full
_refine_ls_number_parameters 531
_refine_ls_number_reflns 5798
_refine_ls_number_restraints 1201
_refine_ls_restrained_S_all 1.289
_refine_ls_R_factor_all 0.0416
_refine_ls_R_factor_gt 0.0398
_refine_ls_shift/su_max 0.001
_refine_ls_shift/su_mean 0.000
_refine_ls_structure_factor_coef Fsqd
_refine_ls_weighting_details 'calc w=1/[\s^2^(Fo^2^)+(0.0000P)^2^+9.1334P] where P=(Fo^2^+2Fc^2^)/3'
_refine_ls_weighting_scheme calc
_refine_ls_wR_factor_gt 0.0933
_refine_ls_wR_factor_ref 0.0939
_reflns_number_gt 5568
_reflns_number_total 5798
_reflns_threshold_expression >2sigma(I)
_cod_data_source_file ic5009279_si_001.cif
_cod_data_source_block jk95_0m
_cod_depositor_comments
;
The following automatic conversions were performed:

'_symmetry_cell_setting' value 'Monoclinic' changed to 'monoclinic'
according to
/home/saulius/struct/COD-crude-data--automatic-downloads/rss-feeds/ACS/lib/dictionaries/cif_core.dic
dictionary named 'cif_core.dic' version 2.4.2 from 2011-04-26.

Automatic conversion script
Id: cif_fix_values 2935 2014-11-11 08:27:57Z andrius 

The following automatic conversions were performed:

'_exptl_crystal_density_meas' value 'not measured' was changed to '?'
- the value is perceived as not measured.

Automatic conversion script
Id: cif_fix_values 3008 2015-01-20 13:52:24Z robertas 

 Adding full bibliography for 4341997--4342000.cif.
;
_cod_original_sg_symbol_H-M P2(1)/c
_cod_database_code 4341999

loop_
_symmetry_equiv_pos_as_xyz
'x, y, z'
'-x, y+1/2, -z+1/2'
'-x, -y, -z'
'x, -y-1/2, z-1/2'

loop_
_atom_site_label
_atom_site_type_symbol
_atom_site_fract_x
_atom_site_fract_y
_atom_site_fract_z
_atom_site_U_iso_or_equiv
_atom_site_adp_type
_atom_site_occupancy
_atom_site_symmetry_multiplicity
_atom_site_calc_flag
_atom_site_refinement_flags
_atom_site_disorder_assembly
_atom_site_disorder_group
Ga1 Ga 0.25707(2) 0.09810(3) 0.24178(3) 0.01811(9) Uani 1 1 d U . .
N1 N 0.2169(8) 0.0243(10) 0.1226(7) 0.0215(19) Uani 0.636(8) 1 d PDU A 1
C1 C 0.1402(9) 0.0628(12) 0.0570(8) 0.0202(18) Uani 0.636(8) 1 d PDU A 1
C2 C 0.1040(8) 0.0223(9) -0.0408(7) 0.0224(17) Uani 0.636(8) 1 d PDU A 1
H2 H 0.1368 -0.0346 -0.0537 0.027 Uiso 0.636(8) 1 calc PR A 1
C3 C 0.0288(6) 0.0511(8) -0.1212(7) 0.0242(17) Uani 0.636(8) 1 d PDU A 1
H3 H 0.0193 0.0112 -0.1799 0.029 Uiso 0.636(8) 1 calc PR A 1
C4 C -0.0343(6) 0.1283(8) -0.1298(7) 0.0253(18) Uani 0.636(8) 1 d PDU A 1
H4 H -0.0810 0.1347 -0.1927 0.030 Uiso 0.636(8) 1 calc PR A 1
C5 C -0.0365(7) 0.1971(9) -0.0564(7) 0.0246(17) Uani 0.636(8) 1 d PDU A 1
H5 H -0.0844 0.2465 -0.0758 0.029 Uiso 0.636(8) 1 calc PR A 1
C6 C 0.0218(8) 0.2045(12) 0.0427(8) 0.0225(17) Uani 0.636(8) 1 d PDU A 1
H6 H 0.0051 0.2566 0.0803 0.027 Uiso 0.636(8) 1 calc PR A 1
C7 C 0.1006(10) 0.1489(17) 0.0972(9) 0.0178(15) Uani 0.636(8) 1 d PDU A 1
N2 N 0.1437(13) 0.1663(19) 0.1950(10) 0.0182(19) Uani 0.636(8) 1 d PDU A 1
N1A N 0.2110(14) 0.0423(18) 0.1055(13) 0.018(2) Uani 0.364(8) 1 d PDU A 2
C1A C 0.1289(15) 0.079(2) 0.0524(14) 0.018(2) Uani 0.364(8) 1 d PDU A 2
C2A C 0.0841(13) 0.0427(17) -0.0464(14) 0.025(3) Uani 0.364(8) 1 d PDU A 2
H2A H 0.1133 -0.0136 -0.0661 0.030 Uiso 0.364(8) 1 calc PR A 2
C3A C 0.0045(11) 0.0760(15) -0.1189(12) 0.028(3) Uani 0.364(8) 1 d PDU A 2
H3A H -0.0116 0.0391 -0.1802 0.034 Uiso 0.364(8) 1 calc PR A 2
C4A C -0.0541(12) 0.1531(15) -0.1163(13) 0.032(3) Uani 0.364(8) 1 d PDU A 2
H4A H -0.1026 0.1666 -0.1765 0.039 Uiso 0.364(8) 1 calc PR A 2
C5A C -0.0502(13) 0.2136(17) -0.0350(13) 0.035(4) Uani 0.364(8) 1 d PDU A 2
H5A H -0.0989 0.2612 -0.0461 0.042 Uiso 0.364(8) 1 calc PR A 2
C6A C 0.0135(17) 0.216(2) 0.0604(15) 0.030(4) Uani 0.364(8) 1 d PDU A 2
H6A H 0.0023 0.2669 0.1029 0.036 Uiso 0.364(8) 1 calc PR A 2
C7A C 0.092(2) 0.156(3) 0.1054(16) 0.022(3) Uani 0.364(8) 1 d PDU A 2
N2A N 0.148(2) 0.177(3) 0.1982(19) 0.021(3) Uani 0.364(8) 1 d PDU A 2
C11 C 0.114(2) 0.2421(18) 0.2605(11) 0.029(2) Uani 0.636(8) 1 d PDU A 1
H11A H 0.1220 0.3142 0.2409 0.035 Uiso 0.636(8) 1 calc PR A 1
H11B H 0.0483 0.2319 0.2488 0.035 Uiso 0.636(8) 1 calc PR A 1
C12 C 0.1663(9) 0.2279(9) 0.3706(10) 0.029(2) Uani 0.636(8) 1 d PDU A 1
H12A H 0.1599 0.2920 0.4059 0.034 Uiso 0.636(8) 1 calc PR A 1
H12B H 0.2313 0.2205 0.3788 0.034 Uiso 0.636(8) 1 calc PR A 1
C13 C 0.1394(7) 0.1364(7) 0.4217(7) 0.0440(19) Uani 0.636(8) 1 d PDU A 1
H13A H 0.1789 0.1369 0.4926 0.053 Uiso 0.636(8) 1 calc PR A 1
H13B H 0.0766 0.1484 0.4202 0.053 Uiso 0.636(8) 1 calc PR A 1
C14 C 0.1433(8) 0.0296(7) 0.3814(15) 0.0323(14) Uani 0.636(8) 1 d PDU A 1
H14A H 0.1226 0.0325 0.3077 0.039 Uiso 0.636(8) 1 calc PR A 1
H14B H 0.1016 -0.0167 0.4006 0.039 Uiso 0.636(8) 1 calc PR A 1
C15 C 0.2377(8) -0.0150(10) 0.4201(8) 0.034(2) Uani 0.636(8) 1 d PDU A 1
H15A H 0.2644 -0.0044 0.4931 0.040 Uiso 0.636(8) 1 calc PR A 1
H15B H 0.2360 -0.0904 0.4063 0.040 Uiso 0.636(8) 1 calc PR A 1
C11A C 0.110(4) 0.240(3) 0.2511(19) 0.025(3) Uani 0.364(8) 1 d PDU A 2
H11C H 0.0431 0.2307 0.2260 0.030 Uiso 0.364(8) 1 calc PR A 2
H11D H 0.1231 0.3132 0.2410 0.030 Uiso 0.364(8) 1 calc PR A 2
C12A C 0.1465(17) 0.2143(16) 0.3618(18) 0.028(3) Uani 0.364(8) 1 d PDU A 2
H12C H 0.2133 0.2077 0.3825 0.034 Uiso 0.364(8) 1 calc PR A 2
H12D H 0.1332 0.2732 0.3993 0.034 Uiso 0.364(8) 1 calc PR A 2
C13A C 0.1090(9) 0.1163(11) 0.3909(11) 0.031(2) Uani 0.364(8) 1 d PDU A 2
H13C H 0.1195 0.1226 0.4632 0.038 Uiso 0.364(8) 1 calc PR A 2
H13D H 0.0426 0.1196 0.3569 0.038 Uiso 0.364(8) 1 calc PR A 2
C14A C 0.1360(15) 0.0100(13) 0.376(3) 0.0323(14) Uani 0.364(8) 1 d PDU A 2
H14C H 0.1030 -0.0069 0.3049 0.039 Uiso 0.364(8) 1 calc PR A 2
H14D H 0.1105 -0.0357 0.4155 0.039 Uiso 0.364(8) 1 calc PR A 2
C15A C 0.2313(14) -0.0253(18) 0.3967(14) 0.025(2) Uani 0.364(8) 1 d PDU A 2
H15C H 0.2298 -0.0858 0.3533 0.030 Uiso 0.364(8) 1 calc PR A 2
H15D H 0.2548 -0.0501 0.4665 0.030 Uiso 0.364(8) 1 calc PR A 2
N3 N 0.2931(11) 0.0396(15) 0.3684(8) 0.0199(19) Uani 0.636(8) 1 d PDU A 1
C21 C 0.3709(13) 0.080(2) 0.4294(10) 0.0167(11) Uani 0.636(8) 1 d PDU A 1
C22 C 0.4059(9) 0.0537(18) 0.5315(10) 0.0180(14) Uani 0.636(8) 1 d PDU A 1
H22 H 0.3697 0.0055 0.5517 0.022 Uiso 0.636(8) 1 calc PR A 1
C23 C 0.4835(7) 0.0852(15) 0.6076(10) 0.0199(18) Uani 0.636(8) 1 d PDU A 1
H23 H 0.4912 0.0550 0.6708 0.024 Uiso 0.636(8) 1 calc PR A 1
C24 C 0.5518(12) 0.1533(14) 0.6069(13) 0.0214(18) Uani 0.636(8) 1 d PDU A 1
H24 H 0.6005 0.1626 0.6679 0.026 Uiso 0.636(8) 1 calc PR A 1
C25 C 0.5551(14) 0.2086(14) 0.5254(13) 0.0218(17) Uani 0.636(8) 1 d PDU A 1
H25 H 0.6048 0.2551 0.5386 0.026 Uiso 0.636(8) 1 calc PR A 1
C26 C 0.4969(12) 0.2068(13) 0.4267(13) 0.0182(19) Uani 0.636(8) 1 d PDU A 1
H26 H 0.5143 0.2517 0.3835 0.022 Uiso 0.636(8) 1 calc PR A 1
C27 C 0.4167(16) 0.150(2) 0.3791(11) 0.0157(17) Uani 0.636(8) 1 d PDU A 1
N4 N 0.3753(16) 0.156(2) 0.2795(10) 0.017(3) Uani 0.636(8) 1 d PDU A 1
N3A N 0.2977(18) 0.051(3) 0.3829(15) 0.018(3) Uani 0.364(8) 1 d PDU A 2
C21A C 0.380(2) 0.087(4) 0.4378(18) 0.0167(11) Uani 0.364(8) 1 d PDU A 2
C22A C 0.4221(19) 0.059(3) 0.5389(17) 0.0180(14) Uani 0.364(8) 1 d PDU A 2
H22A H 0.3900 0.0085 0.5621 0.022 Uiso 0.364(8) 1 calc PR A 2
C23A C 0.5022(15) 0.093(3) 0.6105(18) 0.0199(18) Uani 0.364(8) 1 d PDU A 2
H23A H 0.5184 0.0567 0.6723 0.024 Uiso 0.364(8) 1 calc PR A 2
C24A C 0.562(2) 0.170(3) 0.606(2) 0.0214(18) Uani 0.364(8) 1 d PDU A 2
H24A H 0.6095 0.1855 0.6667 0.026 Uiso 0.364(8) 1 calc PR A 2
C25A C 0.559(2) 0.226(3) 0.523(2) 0.0218(17) Uani 0.364(8) 1 d PDU A 2
H25A H 0.6080 0.2734 0.5325 0.026 Uiso 0.364(8) 1 calc PR A 2
C26A C 0.496(2) 0.224(3) 0.427(2) 0.0182(19) Uani 0.364(8) 1 d PDU A 2
H26A H 0.5062 0.2739 0.3827 0.022 Uiso 0.364(8) 1 calc PR A 2
C27A C 0.420(3) 0.160(4) 0.383(2) 0.0157(17) Uani 0.364(8) 1 d PDU A 2
N4A N 0.372(3) 0.165(4) 0.2850(18) 0.016(3) Uani 0.364(8) 1 d PDU A 2
C31 C 0.4155(18) 0.2094(14) 0.2146(16) 0.020(2) Uani 0.636(8) 1 d PDU A 1
H31A H 0.4823 0.2040 0.2434 0.024 Uiso 0.636(8) 1 calc PR A 1
H31B H 0.3992 0.2839 0.2114 0.024 Uiso 0.636(8) 1 calc PR A 1
C32 C 0.3834(13) 0.1644(10) 0.1092(14) 0.027(3) Uani 0.636(8) 1 d PDU A 1
H32A H 0.4047 0.2102 0.0659 0.032 Uiso 0.636(8) 1 calc PR A 1
H32B H 0.3163 0.1649 0.0831 0.032 Uiso 0.636(8) 1 calc PR A 1
C33 C 0.4164(9) 0.0534(9) 0.1021(13) 0.031(2) Uani 0.636(8) 1 d PDU A 1
H33A H 0.4144 0.0417 0.0328 0.037 Uiso 0.636(8) 1 calc PR A 1
H33B H 0.4807 0.0487 0.1457 0.037 Uiso 0.636(8) 1 calc PR A 1
C34 C 0.3648(4) -0.0345(5) 0.1301(4) 0.0301(13) Uani 0.636(8) 1 d PDU A 1
H34A H 0.3725 -0.0279 0.2017 0.036 Uiso 0.636(8) 1 calc PR A 1
H34B H 0.3924 -0.1013 0.1212 0.036 Uiso 0.636(8) 1 calc PR A 1
C35 C 0.2640(5) -0.0382(6) 0.0704(6) 0.0281(16) Uani 0.636(8) 1 d PDU A 1
H35A H 0.2525 -0.0103 0.0025 0.034 Uiso 0.636(8) 1 calc PR A 1
H35B H 0.2420 -0.1108 0.0644 0.034 Uiso 0.636(8) 1 calc PR A 1
C31A C 0.406(3) 0.224(3) 0.215(3) 0.021(3) Uani 0.364(8) 1 d PDU A 2
H31C H 0.4735 0.2217 0.2387 0.025 Uiso 0.364(8) 1 calc PR A 2
H31D H 0.3875 0.2974 0.2118 0.025 Uiso 0.364(8) 1 calc PR A 2
C32A C 0.369(2) 0.1760(15) 0.111(2) 0.022(3) Uani 0.364(8) 1 d PDU A 2
H32C H 0.3864 0.2205 0.0633 0.026 Uiso 0.364(8) 1 calc PR A 2
H32D H 0.3022 0.1747 0.0890 0.026 Uiso 0.364(8) 1 calc PR A 2
C33A C 0.4038(14) 0.0654(15) 0.106(2) 0.026(3) Uani 0.364(8) 1 d PDU A 2
H33C H 0.4519 0.0691 0.0754 0.032 Uiso 0.364(8) 1 calc PR A 2
H33D H 0.4324 0.0402 0.1751 0.032 Uiso 0.364(8) 1 calc PR A 2
C34A C 0.3345(6) -0.0155(8) 0.0485(7) 0.027(2) Uani 0.364(8) 1 d PDU A 2
H34C H 0.2951 0.0161 -0.0146 0.032 Uiso 0.364(8) 1 calc PR A 2
H34D H 0.3674 -0.0739 0.0310 0.032 Uiso 0.364(8) 1 calc PR A 2
C35A C 0.2746(8) -0.0589(11) 0.1038(10) 0.025(2) Uani 0.364(8) 1 d PDU A 2
H35C H 0.3109 -0.0814 0.1722 0.029 Uiso 0.364(8) 1 calc PR A 2
H35D H 0.2376 -0.1180 0.0674 0.029 Uiso 0.364(8) 1 calc PR A 2
Ga2 Ga 0.23329(3) 0.57806(3) 0.23303(3) 0.02455(10) Uani 1 1 d U . .
Cl1 Cl 0.3118(5) 0.4473(3) 0.3142(6) 0.0450(14) Uani 0.72(3) 1 d PU B 1
Cl2 Cl 0.1117(4) 0.5156(5) 0.1244(5) 0.0349(8) Uani 0.72(3) 1 d PU B 1
Cl1A Cl 0.3334(14) 0.4575(14) 0.2983(9) 0.056(2) Uani 0.28(3) 1 d PU B 2
Cl2A Cl 0.0977(12) 0.5220(12) 0.1423(16) 0.037(3) Uani 0.28(3) 1 d PU B 2
Cl3 Cl 0.20160(7) 0.68241(7) 0.33677(7) 0.0315(2) Uani 1 1 d U B .
Cl4 Cl 0.30532(8) 0.66797(10) 0.15425(8) 0.0466(3) Uani 1 1 d U B .

loop_
_atom_site_aniso_label
_atom_site_aniso_U_11
_atom_site_aniso_U_22
_atom_site_aniso_U_33
_atom_site_aniso_U_23
_atom_site_aniso_U_13
_atom_site_aniso_U_12
Ga1 0.01459(17) 0.01727(17) 0.02101(18) -0.00089(14) 0.00416(13) -0.00016(13)
N1 0.021(3) 0.016(4) 0.026(3) -0.004(3) 0.007(2) -0.002(2)
C1 0.022(4) 0.018(5) 0.021(3) -0.001(3) 0.007(2) -0.003(2)
C2 0.030(5) 0.018(4) 0.020(3) 0.002(3) 0.010(3) -0.004(3)
C3 0.029(4) 0.024(4) 0.020(3) -0.001(3) 0.010(3) -0.010(3)
C4 0.026(4) 0.023(5) 0.024(3) 0.001(3) 0.004(3) -0.009(3)
C5 0.022(3) 0.025(4) 0.025(4) 0.006(3) 0.006(2) -0.002(3)
C6 0.020(3) 0.022(4) 0.025(3) 0.002(3) 0.008(2) 0.000(2)
C7 0.013(3) 0.020(4) 0.021(3) 0.003(2) 0.007(2) -0.005(2)
N2 0.014(2) 0.017(5) 0.022(2) -0.002(2) 0.005(2) -0.003(3)
N1A 0.024(4) 0.014(6) 0.016(4) 0.003(4) 0.005(3) -0.001(3)
C1A 0.019(5) 0.015(6) 0.018(3) 0.009(3) 0.002(3) -0.006(3)
C2A 0.024(6) 0.024(7) 0.023(4) 0.004(4) 0.004(4) -0.006(4)
C3A 0.027(7) 0.028(8) 0.021(5) 0.009(5) -0.003(4) -0.011(5)
C4A 0.028(6) 0.027(8) 0.029(6) 0.013(5) -0.007(5) -0.006(4)
C5A 0.027(6) 0.028(6) 0.038(7) 0.009(5) -0.006(5) 0.001(5)
C6A 0.025(6) 0.023(6) 0.031(6) 0.006(5) -0.003(5) 0.003(4)
C7A 0.018(5) 0.018(5) 0.025(5) 0.003(4) 0.002(4) -0.002(4)
N2A 0.018(4) 0.016(7) 0.024(4) 0.001(4) 0.001(3) 0.001(5)
C11 0.024(5) 0.026(4) 0.037(4) -0.010(3) 0.010(4) 0.005(3)
C12 0.036(6) 0.023(3) 0.030(3) -0.011(3) 0.016(4) 0.004(3)
C13 0.058(6) 0.040(4) 0.047(5) -0.008(3) 0.035(4) -0.004(4)
C14 0.027(2) 0.031(3) 0.040(3) -0.001(4) 0.013(2) -0.014(3)
C15 0.026(3) 0.031(4) 0.041(5) 0.017(4) 0.009(4) -0.006(3)
C11A 0.022(6) 0.019(6) 0.031(4) -0.001(4) 0.005(5) 0.003(5)
C12A 0.029(7) 0.025(5) 0.030(4) -0.005(5) 0.010(5) -0.003(5)
C13A 0.023(5) 0.034(5) 0.034(6) 0.003(5) 0.005(4) -0.009(4)
C14A 0.027(2) 0.031(3) 0.040(3) -0.001(4) 0.013(2) -0.014(3)
C15A 0.024(4) 0.027(5) 0.020(6) 0.006(4) 0.001(4) -0.008(3)
N3 0.018(2) 0.017(4) 0.022(3) 0.002(3) 0.003(2) -0.002(2)
C21 0.016(3) 0.016(4) 0.018(2) 0.000(3) 0.0062(16) 0.002(2)
C22 0.016(5) 0.020(3) 0.019(2) 0.001(2) 0.008(2) 0.002(4)
C23 0.018(5) 0.025(3) 0.0174(16) 0.0013(17) 0.006(3) 0.006(4)
C24 0.020(4) 0.021(5) 0.0190(14) -0.004(3) 0.000(2) 0.002(3)
C25 0.018(2) 0.019(6) 0.0259(18) -0.005(3) 0.0048(15) -0.002(3)
C26 0.0203(15) 0.016(6) 0.0194(14) -0.003(3) 0.0085(11) 0.000(3)
C27 0.0161(17) 0.016(5) 0.0164(16) -0.002(2) 0.0076(12) 0.0026(17)
N4 0.014(2) 0.022(6) 0.017(2) -0.002(3) 0.006(2) 0.001(3)
N3A 0.018(3) 0.018(7) 0.019(4) 0.004(5) 0.007(3) 0.002(3)
C21A 0.016(3) 0.016(4) 0.018(2) 0.000(3) 0.0062(16) 0.002(2)
C22A 0.016(5) 0.020(3) 0.019(2) 0.001(2) 0.008(2) 0.002(4)
C23A 0.018(5) 0.025(3) 0.0174(16) 0.0013(17) 0.006(3) 0.006(4)
C24A 0.020(4) 0.021(5) 0.0190(14) -0.004(3) 0.000(2) 0.002(3)
C25A 0.018(2) 0.019(6) 0.0259(18) -0.005(3) 0.0048(15) -0.002(3)
C26A 0.0203(15) 0.016(6) 0.0194(14) -0.003(3) 0.0085(11) 0.000(3)
C27A 0.0161(17) 0.016(5) 0.0164(16) -0.002(2) 0.0076(12) 0.0026(17)
N4A 0.017(4) 0.014(6) 0.019(3) -0.001(4) 0.008(3) -0.001(4)
C31 0.022(5) 0.020(5) 0.020(3) 0.003(3) 0.009(3) -0.001(4)
C32 0.023(6) 0.040(4) 0.018(3) 0.003(3) 0.008(3) -0.004(4)
C33 0.023(4) 0.048(4) 0.024(4) -0.012(3) 0.011(3) 0.003(3)
C34 0.029(3) 0.034(3) 0.026(3) -0.009(2) 0.007(2) 0.010(2)
C35 0.029(3) 0.027(4) 0.026(4) -0.009(3) 0.005(3) -0.002(2)
C31A 0.019(7) 0.026(7) 0.018(4) 0.002(4) 0.007(5) -0.001(6)
C32A 0.020(8) 0.029(5) 0.017(4) 0.005(4) 0.007(5) -0.004(5)
C33A 0.019(6) 0.042(5) 0.020(5) -0.006(4) 0.010(4) 0.004(4)
C34A 0.028(4) 0.032(4) 0.020(4) -0.005(3) 0.008(3) 0.004(3)
C35A 0.028(4) 0.023(5) 0.021(5) -0.002(4) 0.006(4) 0.006(3)
Ga2 0.0261(2) 0.0236(2) 0.02202(19) -0.00207(15) 0.00571(15) 0.00076(15)
Cl1 0.045(2) 0.0314(10) 0.0478(19) -0.0004(9) 0.0014(12) 0.0146(11)
Cl2 0.0326(14) 0.0406(12) 0.0304(14) -0.0085(10) 0.0092(9) -0.0105(10)
Cl1A 0.055(4) 0.065(4) 0.055(4) 0.015(3) 0.028(4) 0.041(4)
Cl2A 0.034(4) 0.031(3) 0.037(5) 0.001(3) 0.000(3) -0.009(3)
Cl3 0.0421(5) 0.0290(5) 0.0268(4) 0.0006(3) 0.0162(4) 0.0043(4)
Cl4 0.0530(6) 0.0578(7) 0.0392(6) -0.0142(5) 0.0290(5) -0.0226(5)

loop_
_atom_type_symbol
_atom_type_description
_atom_type_scat_dispersion_real
_atom_type_scat_dispersion_imag
_atom_type_scat_source
C C 0.0033 0.0016 'International Tables Vol C Tables 4.2.6.8 and 6.1.1.4'
H H 0.0000 0.0000 'International Tables Vol C Tables 4.2.6.8 and 6.1.1.4'
N N 0.0061 0.0033 'International Tables Vol C Tables 4.2.6.8 and 6.1.1.4'
Cl Cl 0.1484 0.1585 'International Tables Vol C Tables 4.2.6.8 and 6.1.1.4'
Ga Ga 0.2307 1.6083 'International Tables Vol C Tables 4.2.6.8 and 6.1.1.4'

loop_
_geom_angle_atom_site_label_1
_geom_angle_atom_site_label_2
_geom_angle_atom_site_label_3
_geom_angle
N3 Ga1 N1 125.2(7)
N3 Ga1 N2 118.1(9)
N1 Ga1 N2 85.9(4)
N3 Ga1 N4 86.4(5)
N1 Ga1 N4 117.0(8)
N2 Ga1 N4 129.1(13)
N3 Ga1 N2A 118.4(15)
N1 Ga1 N2A 89.2(7)
N2 Ga1 N2A 4(2)
N4 Ga1 N2A 124.8(18)
N3 Ga1 N4A 85.8(9)
N1 Ga1 N4A 121.2(14)
N2 Ga1 N4A 125.3(18)
N4 Ga1 N4A 5(3)
N2A Ga1 N4A 121(2)
N3 Ga1 N1A 134.5(8)
N1 Ga1 N1A 9.3(9)
N2 Ga1 N1A 80.5(6)
N4 Ga1 N1A 114.8(10)
N2A Ga1 N1A 83.3(7)
N4A Ga1 N1A 118.4(13)
N3 Ga1 N3A 6.2(15)
N1 Ga1 N3A 131.4(10)
N2 Ga1 N3A 116.0(12)
N4 Ga1 N3A 83.4(8)
N2A Ga1 N3A 115.8(15)
N4A Ga1 N3A 82.4(8)
N1A Ga1 N3A 140.7(12)
C1 N1 C35 109.8(8)
C1 N1 Ga1 113.1(6)
C35 N1 Ga1 132.5(7)
N1 C1 C2 121.0(7)
N1 C1 C7 113.7(6)
C2 C1 C7 125.2(6)
C3 C2 C1 131.3(7)
C4 C3 C2 130.5(6)
C3 C4 C5 126.7(6)
C4 C5 C6 129.1(7)
C5 C6 C7 132.1(7)
N2 C7 C6 121.6(7)
N2 C7 C1 113.4(7)
C6 C7 C1 124.9(6)
C7 N2 C11 126.0(13)
C7 N2 Ga1 111.7(8)
C11 N2 Ga1 121.9(12)
C1A N1A C35A 138.0(15)
C1A N1A Ga1 112.9(11)
C35A N1A Ga1 106.4(9)
N1A C1A C2A 120.0(11)
N1A C1A C7A 114.5(10)
C2A C1A C7A 125.5(11)
C3A C2A C1A 130.6(12)
C4A C3A C2A 130.4(12)
C3A C4A C5A 126.6(12)
C4A C5A C6A 130.3(13)
C5A C6A C7A 131.3(13)
N2A C7A C6A 120.6(14)
N2A C7A C1A 114.0(12)
C6A C7A C1A 124.6(12)
C7A N2A C11A 114(3)
C7A N2A Ga1 115.1(12)
C11A N2A Ga1 130(2)
C12 C11 N2 112.4(19)
C11 C12 C13 116.6(10)
C14 C13 C12 118.3(8)
C13 C14 C15 111.8(9)
N3 C15 C14 107.8(12)
N2A C11A C12A 111(3)
C13A C12A C11A 114.8(16)
C14A C13A C12A 125.4(14)
C13A C14A C15A 124.9(15)
C14A C15A N3A 118(2)
C21 N3 C15 114.7(10)
C21 N3 Ga1 112.4(7)
C15 N3 Ga1 129.4(10)
N3 C21 C22 121.5(7)
N3 C21 C27 114.1(7)
C22 C21 C27 124.4(7)
C23 C22 C21 131.7(8)
C24 C23 C22 130.8(8)
C25 C24 C23 125.7(8)
C24 C25 C26 130.0(9)
C25 C26 C27 131.7(9)
N4 C27 C26 120.7(9)
N4 C27 C21 113.8(7)
C26 C27 C21 125.6(8)
C27 N4 C31 122.4(14)
C27 N4 Ga1 110.6(9)
C31 N4 Ga1 126.6(11)
C21A N3A C15A 136.6(17)
C21A N3A Ga1 113.4(12)
C15A N3A Ga1 109.6(13)
N3A C21A C22A 121.9(12)
N3A C21A C27A 114.0(12)
C22A C21A C27A 124.1(12)
C23A C22A C21A 131.5(15)
C24A C23A C22A 130.4(15)
C23A C24A C25A 126.4(14)
C24A C25A C26A 129.7(16)
C25A C26A C27A 131.2(16)
N4A C27A C26A 121.1(14)
N4A C27A C21A 113.0(12)
C26A C27A C21A 125.8(13)
C27A N4A C31A 121(2)
C27A N4A Ga1 116.4(14)
C31A N4A Ga1 122(2)
N4 C31 C32 112.0(16)
C31 C32 C33 114.3(9)
C34 C33 C32 117.0(10)
C33 C34 C35 114.9(8)
N1 C35 C34 108.0(7)
N4A C31A C32A 110(3)
C31A C32A C33A 113.2(14)
C34A C33A C32A 117.4(16)
C35A C34A C33A 115.2(12)
C34A C35A N1A 101.6(13)
Cl2 Ga2 Cl1 107.2(2)
Cl2 Ga2 Cl3 111.5(2)
Cl1 Ga2 Cl3 109.6(2)
Cl2 Ga2 Cl4 108.35(19)
Cl1 Ga2 Cl4 112.8(3)
Cl3 Ga2 Cl4 107.48(4)
Cl2 Ga2 Cl1A 111.9(6)
Cl1 Ga2 Cl1A 12.8(4)
Cl3 Ga2 Cl1A 116.6(3)
Cl4 Ga2 Cl1A 100.0(7)
Cl2 Ga2 Cl2A 10.4(6)
Cl1 Ga2 Cl2A 108.5(5)
Cl3 Ga2 Cl2A 101.7(7)
Cl4 Ga2 Cl2A 116.0(6)
Cl1A Ga2 Cl2A 115.4(9)

loop_
_geom_bond_atom_site_label_1
_geom_bond_atom_site_label_2
_geom_bond_distance
Ga1 N3 1.858(12)
Ga1 N1 1.859(11)
Ga1 N2 1.890(14)
Ga1 N4 1.898(19)
Ga1 N2A 1.91(3)
Ga1 N4A 1.90(3)
Ga1 N1A 1.964(18)
Ga1 N3A 1.99(2)
N1 C1 1.342(7)
N1 C35 1.456(15)
C1 C2 1.415(7)
C1 C7 1.478(8)
C2 C3 1.386(8)
C3 C4 1.378(8)
C4 C5 1.381(8)
C5 C6 1.400(8)
C6 C7 1.412(8)
C7 N2 1.345(8)
N2 C11 1.53(3)
N1A C1A 1.340(11)
N1A C35A 1.65(2)
C1A C2A 1.423(11)
C1A C7A 1.471(12)
C2A C3A 1.391(11)
C3A C4A 1.362(12)
C4A C5A 1.380(12)
C5A C6A 1.387(11)
C6A C7A 1.415(11)
C7A N2A 1.341(12)
N2A C11A 1.37(6)
C11 C12 1.516(10)
C12 C13 1.519(9)
C13 C14 1.500(9)
C14 C15 1.507(9)
C15 N3 1.49(2)
C11A C12A 1.520(12)
C12A C13A 1.508(11)
C13A C14A 1.471(12)
C14A C15A 1.493(12)
C15A N3A 1.49(4)
N3 C21 1.341(7)
C21 C22 1.411(7)
C21 C27 1.480(7)
C22 C23 1.388(7)
C23 C24 1.388(7)
C24 C25 1.379(8)
C25 C26 1.393(8)
C26 C27 1.413(7)
C27 N4 1.347(8)
N4 C31 1.46(3)
N3A C21A 1.344(11)
C21A C22A 1.414(11)
C21A C27A 1.482(11)
C22A C23A 1.391(11)
C23A C24A 1.379(11)
C24A C25A 1.383(11)
C25A C26A 1.392(11)
C26A C27A 1.411(11)
C27A N4A 1.348(11)
N4A C31A 1.50(6)
C31 C32 1.527(9)
C32 C33 1.536(9)
C33 C34 1.522(11)
C34 C35 1.522(8)
C31A C32A 1.526(12)
C32A C33A 1.534(12)
C33A C34A 1.527(13)
C34A C35A 1.524(11)
Ga2 Cl2 2.162(5)
Ga2 Cl1 2.173(3)
Ga2 Cl3 2.1770(10)
Ga2 Cl4 2.1773(11)
Ga2 Cl1A 2.179(10)
Ga2 Cl2A 2.202(12)
